data_7015031
loop_
_publ_author_name
'Geiger, Robert A.'
'Chattopadhyay, Swarup'
'Day, Victor W.'
'Jackson, Timothy A.'

_publ_section_title
;
 Nucleophilic reactivity of a series of peroxomanganese(iii) complexes
 supported by tetradentate aminopyridyl ligands.
;
_journal_issue 8
_journal_name_full 'Dalton transactions (Cambridge, England : 2003)'
_journal_page_first 1707
_journal_page_last 1715
_journal_paper_doi 10.1039/c0dt01570a
_journal_volume 40
_journal_year 2011
_chemical_formula_sum 'C25 H26 Cl2 Mn N4 O8'
_chemical_formula_weight 636.34
_chemical_name_systematic
;
?
;
_space_group_IT_number 14
_symmetry_cell_setting monoclinic
_symmetry_space_group_name_Hall '-P 2ybc'
_symmetry_space_group_name_H-M 'P 1 21/c 1'
_atom_sites_solution_hydrogens difmap
_atom_sites_solution_primary direct
_atom_sites_solution_secondary difmap
_audit_creation_method SHELXLTL
_cell_angle_alpha 90.00
_cell_angle_beta 92.618(3)
_cell_angle_gamma 90.00
_cell_formula_units_Z 4
_cell_length_a 9.0119(17)
_cell_length_b 8.3049(15)
_cell_length_c 34.494(6)
_cell_measurement_reflns_used 8878
_cell_measurement_temperature 100(2)
_cell_measurement_theta_max 28.95
_cell_measurement_theta_min 2.26
_cell_volume 2578.9(8)
_computing_cell_refinement 'Bruker SAINT'
_computing_data_collection 'Bruker SMART'
_computing_data_reduction 'Bruker SAINT'
_computing_molecular_graphics 'Bruker SHELXTL'
_computing_publication_material 'Bruker SHELXTL'
_computing_structure_refinement 'Bruker SHELXTL'
_computing_structure_solution 'Bruker SHELXTL'
_diffrn_ambient_temperature 100(2)
_diffrn_measured_fraction_theta_full 0.920
_diffrn_measured_fraction_theta_max 0.920
_diffrn_measurement_device_type 'Bruker SMART APEX CCD area detector'
_diffrn_measurement_method 'phi and omega scans'
_diffrn_radiation_monochromator graphite
_diffrn_radiation_source 'fine-focus sealed tube'
_diffrn_radiation_type MoK\a
_diffrn_radiation_wavelength 0.71073
_diffrn_reflns_av_R_equivalents 0.0484
_diffrn_reflns_av_sigmaI/netI 0.0388
_diffrn_reflns_limit_h_max 12
_diffrn_reflns_limit_h_min -12
_diffrn_reflns_limit_k_max 10
_diffrn_reflns_limit_k_min -10
_diffrn_reflns_limit_l_max 46
_diffrn_reflns_limit_l_min -45
_diffrn_reflns_number 23188
_diffrn_reflns_theta_full 29.18
_diffrn_reflns_theta_max 29.18
_diffrn_reflns_theta_min 2.50
_diffrn_standards_decay_% 0.00
_exptl_absorpt_coefficient_mu 0.778
_exptl_absorpt_correction_T_max 1.000
_exptl_absorpt_correction_T_min 0.900
_exptl_absorpt_correction_type multi-scan
_exptl_crystal_colour Colorless
_exptl_crystal_density_diffrn 1.639
_exptl_crystal_density_method 'not measured'
_exptl_crystal_description 'Near cube'
_exptl_crystal_F_000 1308
_exptl_crystal_size_max 0.28
_exptl_crystal_size_mid 0.26
_exptl_crystal_size_min 0.24
_refine_diff_density_max 0.558
_refine_diff_density_min -0.467
_refine_diff_density_rms 0.076
_refine_ls_extinction_method none
_refine_ls_goodness_of_fit_ref 1.041
_refine_ls_hydrogen_treatment refall
_refine_ls_matrix_type full
_refine_ls_number_parameters 493
_refine_ls_number_reflns 6423
_refine_ls_number_restraints 0
_refine_ls_restrained_S_all 1.041
_refine_ls_R_factor_all 0.0526
_refine_ls_R_factor_gt 0.0440
_refine_ls_shift/su_max 0.000
_refine_ls_shift/su_mean 0.000
_refine_ls_structure_factor_coef Fsqd
_refine_ls_weighting_details 'calc w=1/[\s^2^(Fo^2^)+(0.0652P)^2^+0.3766P] where P=(Fo^2^+2Fc^2^)/3'
_refine_ls_weighting_scheme calc
_refine_ls_wR_factor_gt 0.1090
_refine_ls_wR_factor_ref 0.1130
_reflns_number_gt 5411
_reflns_number_total 6423
_reflns_threshold_expression >2sigma(I)
_cod_data_source_file C0DT01570A.TXT
_cod_data_source_block Mn_L7q2_ClO42
_cod_depositor_comments
;
The following automatic conversions were performed:
'_symmetry_cell_setting' value 'Monoclinic' changed to 'monoclinic'
according to '/home/saulius/struct/CIF-dictionaries/cif_core.dic'
dictionary named 'cif_core.dic' version 2.4.1 from 2010-06-29.

Automatic conversion script
Id: cif_fix_enum 1555 2011-01-17 13:19:09Z saulius 
;
_cod_original_sg_symbol_H-M P2(1)/c
_cod_database_code 7015031

loop_
_symmetry_equiv_pos_as_xyz
'x, y, z'
'-x, y+1/2, -z+1/2'
'-x, -y, -z'
'x, -y-1/2, z-1/2'

loop_
_atom_site_label
_atom_site_type_symbol
_atom_site_fract_x
_atom_site_fract_y
_atom_site_fract_z
_atom_site_U_iso_or_equiv
_atom_site_adp_type
_atom_site_occupancy
_atom_site_symmetry_multiplicity
_atom_site_calc_flag
_atom_site_refinement_flags
_atom_site_disorder_assembly
_atom_site_disorder_group
Mn Mn 0.17444(3) 0.18706(3) 0.125059(8) 0.02386(10) Uani 1 1 d . . .
N1 N 0.03540(18) 0.0314(2) 0.08403(5) 0.0276(4) Uani 1 1 d . . .
N2 N -0.06097(19) 0.2725(2) 0.13251(5) 0.0327(4) Uani 1 1 d . . .
N3 N 0.1801(2) 0.4307(2) 0.15518(5) 0.0361(4) Uani 1 1 d . . .
N4 N 0.39063(19) 0.1807(2) 0.15893(5) 0.0304(4) Uani 1 1 d . . .
C1 C 0.0842(2) -0.0694(2) 0.05520(5) 0.0281(4) Uani 1 1 d . . .
C2 C -0.0174(2) -0.1660(2) 0.03271(6) 0.0317(4) Uani 1 1 d . . .
C3 C -0.1697(3) -0.1511(3) 0.03923(7) 0.0378(5) Uani 1 1 d . . .
H3 H -0.232(3) -0.211(3) 0.0214(9) 0.058(8) Uiso 1 1 d . . .
C4 C -0.2150(2) -0.0510(3) 0.06745(7) 0.0368(5) Uani 1 1 d . . .
H4 H -0.319(3) -0.035(3) 0.0727(7) 0.035(6) Uiso 1 1 d . . .
C5 C -0.1086(2) 0.0372(3) 0.08979(6) 0.0313(4) Uani 1 1 d . . .
C6 C -0.1596(2) 0.1363(3) 0.12355(6) 0.0363(5) Uani 1 1 d . . .
H6A H -0.252(3) 0.167(3) 0.1168(8) 0.042(7) Uiso 1 1 d . . .
H6B H -0.157(3) 0.063(3) 0.1465(7) 0.032(6) Uiso 1 1 d . . .
C7 C -0.0923(3) 0.4082(3) 0.10490(7) 0.0462(6) Uani 1 1 d . . .
H7A H -0.056(3) 0.380(3) 0.0787(8) 0.053(8) Uiso 1 1 d . . .
H7B H -0.195(3) 0.419(3) 0.1006(8) 0.053(8) Uiso 1 1 d . . .
C8 C -0.0294(4) 0.5668(3) 0.11889(8) 0.0561(8) Uani 1 1 d . . .
H8A H -0.083(3) 0.606(3) 0.1400(8) 0.045(7) Uiso 1 1 d . . .
H8B H -0.053(3) 0.650(3) 0.0985(9) 0.055(8) Uiso 1 1 d . . .
C9 C 0.1342(4) 0.5673(3) 0.12931(8) 0.0492(7) Uani 1 1 d . . .
H9A H 0.196(2) 0.563(3) 0.1058(7) 0.030(6) Uiso 1 1 d . . .
H9B H 0.154(3) 0.661(4) 0.1406(9) 0.056(8) Uiso 1 1 d . . .
C11 C 0.4768(2) 0.0450(3) 0.16541(6) 0.0351(5) Uani 1 1 d . . .
C12 C 0.5857(2) 0.0380(4) 0.19643(7) 0.0526(8) Uani 1 1 d . . .
C13 C 0.6071(3) 0.1720(5) 0.21977(8) 0.0652(10) Uani 1 1 d . . .
H13 H 0.678(4) 0.169(4) 0.2432(10) 0.071(10) Uiso 1 1 d . . .
C14 C 0.5270(3) 0.3065(5) 0.21199(7) 0.0582(9) Uani 1 1 d . . .
H14 H 0.536(3) 0.395(3) 0.2222(8) 0.040(7) Uiso 1 1 d . . .
C15 C 0.4164(3) 0.3082(3) 0.18101(6) 0.0399(5) Uani 1 1 d . . .
C16 C 0.3327(3) 0.4588(3) 0.17065(8) 0.0479(6) Uani 1 1 d . . .
H16A H 0.334(3) 0.524(4) 0.1938(9) 0.069(9) Uiso 1 1 d . . .
H16B H 0.382(3) 0.510(3) 0.1498(8) 0.042(7) Uiso 1 1 d . . .
C17 C 0.0770(3) 0.4112(3) 0.18749(6) 0.0389(5) Uani 1 1 d . . .
H17A H 0.125(3) 0.345(3) 0.2080(8) 0.042(7) Uiso 1 1 d . . .
H17B H 0.066(3) 0.512(4) 0.1969(9) 0.057(8) Uiso 1 1 d . . .
C18 C -0.0685(3) 0.3276(3) 0.17356(7) 0.0381(5) Uani 1 1 d . . .
H18A H -0.077(2) 0.252(3) 0.1897(7) 0.031(6) Uiso 1 1 d . . .
H18B H -0.149(3) 0.398(3) 0.1770(7) 0.036(6) Uiso 1 1 d . . .
C21 C 0.2361(2) -0.0802(3) 0.04859(6) 0.0320(4) Uani 1 1 d . . .
H21 H 0.304(3) -0.011(3) 0.0612(7) 0.035(6) Uiso 1 1 d . . .
C22 C 0.2873(3) -0.1885(3) 0.02218(7) 0.0398(5) Uani 1 1 d . . .
H22 H 0.390(3) -0.195(3) 0.0178(7) 0.030(6) Uiso 1 1 d . . .
C23 C 0.1862(3) -0.2867(3) 0.00069(7) 0.0430(6) Uani 1 1 d . . .
H23 H 0.224(3) -0.361(3) -0.0181(8) 0.050(7) Uiso 1 1 d . . .
C24 C 0.0386(3) -0.2736(3) 0.00516(7) 0.0396(5) Uani 1 1 d . . .
H24 H -0.028(3) -0.334(3) -0.0101(8) 0.048(8) Uiso 1 1 d . . .
C25 C 0.4610(3) -0.0861(3) 0.14061(8) 0.0412(5) Uani 1 1 d . . .
H25 H 0.385(3) -0.092(3) 0.1196(7) 0.036(6) Uiso 1 1 d . . .
C26 C 0.5504(3) -0.2203(4) 0.14566(11) 0.0601(9) Uani 1 1 d . . .
H26 H 0.544(4) -0.298(5) 0.1277(12) 0.098(15) Uiso 1 1 d . . .
C27 C 0.6526(4) -0.2293(6) 0.17682(14) 0.0826(14) Uani 1 1 d . . .
H27 H 0.717(4) -0.331(4) 0.1786(10) 0.085(11) Uiso 1 1 d . . .
C28 C 0.6672(3) -0.1082(7) 0.20157(12) 0.0817(15) Uani 1 1 d . . .
H28 H 0.725(4) -0.112(4) 0.2185(11) 0.083(12) Uiso 1 1 d . . .
Cl1 Cl 0.13037(6) -0.05166(6) 0.209607(14) 0.03406(13) Uani 1 1 d . . .
O11 O 0.11206(15) -0.00495(17) 0.16875(4) 0.0286(3) Uani 1 1 d . . .
O12 O 0.2373(6) 0.0415(12) 0.2290(3) 0.0419(18) Uani 0.531(6) 1 d P . .
O12' O 0.1886(12) 0.0680(15) 0.2327(3) 0.074(3) Uani 0.469(6) 1 d P . .
O13 O -0.0178(4) 0.0065(6) 0.22564(9) 0.0523(12) Uani 0.531(6) 1 d P . .
O13' O 0.0164(4) -0.1354(7) 0.22275(12) 0.0618(19) Uani 0.469(6) 1 d P . .
O14 O 0.1342(6) -0.2139(4) 0.21390(11) 0.0604(17) Uani 0.531(6) 1 d P . .
O14' O 0.2607(5) -0.1766(5) 0.20888(10) 0.0446(13) Uani 0.469(6) 1 d P . .
Cl2 Cl 0.41429(5) 0.33486(6) 0.060802(14) 0.03141(13) Uani 1 1 d . . .
O21 O 0.26252(15) 0.29873(18) 0.07274(4) 0.0331(3) Uani 1 1 d . . .
O22 O 0.50490(18) 0.1969(2) 0.06856(6) 0.0526(5) Uani 1 1 d . . .
O23 O 0.40511(18) 0.3702(2) 0.02058(4) 0.0426(4) Uani 1 1 d . . .
O24 O 0.4707(2) 0.4689(2) 0.08252(6) 0.0583(5) Uani 1 1 d . . .

loop_
_atom_site_aniso_label
_atom_site_aniso_U_11
_atom_site_aniso_U_22
_atom_site_aniso_U_33
_atom_site_aniso_U_23
_atom_site_aniso_U_13
_atom_site_aniso_U_12
Mn 0.02439(16) 0.02888(17) 0.01843(15) 0.00125(10) 0.00237(11) 0.00769(11)
N1 0.0237(8) 0.0397(9) 0.0194(8) 0.0041(6) 0.0015(6) 0.0072(7)
N2 0.0339(9) 0.0400(10) 0.0250(9) 0.0091(7) 0.0103(7) 0.0169(8)
N3 0.0540(12) 0.0273(9) 0.0282(9) 0.0015(7) 0.0150(8) 0.0042(8)
N4 0.0293(9) 0.0374(9) 0.0245(8) 0.0039(7) 0.0012(7) -0.0046(7)
C1 0.0341(10) 0.0342(10) 0.0160(8) 0.0060(7) 0.0007(7) 0.0055(8)
C2 0.0414(12) 0.0314(10) 0.0219(9) 0.0083(8) -0.0031(8) 0.0023(9)
C3 0.0354(11) 0.0403(12) 0.0366(12) 0.0128(9) -0.0116(9) 0.0006(9)
C4 0.0254(10) 0.0440(13) 0.0407(12) 0.0123(10) -0.0024(9) 0.0056(9)
C5 0.0266(10) 0.0426(11) 0.0248(10) 0.0103(8) 0.0006(8) 0.0088(9)
C6 0.0221(10) 0.0568(14) 0.0306(11) 0.0074(10) 0.0063(8) 0.0145(10)
C7 0.0469(14) 0.0601(16) 0.0325(12) 0.0203(11) 0.0111(10) 0.0314(12)
C8 0.080(2) 0.0431(14) 0.0480(15) 0.0239(12) 0.0332(14) 0.0332(14)
C9 0.081(2) 0.0294(12) 0.0398(14) 0.0087(10) 0.0295(13) 0.0135(12)
C11 0.0200(9) 0.0522(13) 0.0331(11) 0.0178(9) 0.0030(8) 0.0000(9)
C12 0.0213(10) 0.105(2) 0.0313(12) 0.0275(14) 0.0015(9) -0.0033(12)
C13 0.0299(13) 0.131(3) 0.0334(14) 0.0219(17) -0.0062(10) -0.0159(16)
C14 0.0543(17) 0.097(3) 0.0234(12) -0.0123(14) 0.0063(11) -0.0406(17)
C15 0.0399(12) 0.0533(14) 0.0270(11) -0.0034(9) 0.0073(9) -0.0159(10)
C16 0.0689(18) 0.0405(13) 0.0351(13) -0.0114(10) 0.0128(12) -0.0155(12)
C17 0.0640(16) 0.0281(11) 0.0260(11) 0.0011(8) 0.0189(10) 0.0087(10)
C18 0.0498(14) 0.0372(12) 0.0287(11) 0.0086(9) 0.0190(10) 0.0184(10)
C21 0.0333(11) 0.0394(12) 0.0236(10) -0.0003(8) 0.0052(8) 0.0054(9)
C22 0.0438(13) 0.0483(14) 0.0281(11) 0.0007(9) 0.0096(9) 0.0111(11)
C23 0.0641(17) 0.0380(12) 0.0271(11) -0.0027(9) 0.0033(11) 0.0116(11)
C24 0.0574(15) 0.0332(12) 0.0275(11) 0.0022(9) -0.0064(10) 0.0039(10)
C25 0.0323(11) 0.0409(13) 0.0510(14) 0.0177(11) 0.0068(10) 0.0047(10)
C26 0.0472(16) 0.0518(16) 0.084(2) 0.0320(16) 0.0319(15) 0.0160(13)
C27 0.0482(18) 0.112(3) 0.091(3) 0.067(3) 0.0391(19) 0.045(2)
C28 0.0224(13) 0.160(4) 0.064(2) 0.070(3) 0.0127(13) 0.0281(19)
Cl1 0.0461(3) 0.0326(3) 0.0232(2) 0.00677(18) -0.0017(2) -0.0070(2)
O11 0.0310(7) 0.0309(7) 0.0238(7) 0.0059(5) -0.0014(5) 0.0040(6)
O12 0.036(2) 0.063(5) 0.026(3) 0.007(3) -0.0040(17) -0.021(2)
O12' 0.149(10) 0.043(3) 0.030(3) -0.005(2) -0.014(6) -0.011(6)
O13 0.0363(18) 0.087(3) 0.0350(18) 0.0167(17) 0.0124(13) 0.0121(18)
O13' 0.029(2) 0.109(5) 0.048(2) 0.031(3) 0.0045(17) -0.006(3)
O14 0.103(5) 0.0267(17) 0.049(2) 0.0119(14) -0.021(2) 0.0023(18)
O14' 0.047(3) 0.045(2) 0.041(2) 0.0113(15) -0.0016(16) 0.0254(18)
Cl2 0.0267(2) 0.0408(3) 0.0271(2) 0.00330(19) 0.00602(18) 0.00636(19)
O21 0.0269(7) 0.0474(9) 0.0254(7) 0.0058(6) 0.0061(6) 0.0096(6)
O22 0.0305(9) 0.0588(11) 0.0691(13) 0.0206(9) 0.0098(8) 0.0167(8)
O23 0.0390(9) 0.0591(10) 0.0304(8) 0.0094(7) 0.0102(7) 0.0019(8)
O24 0.0521(11) 0.0702(13) 0.0534(12) -0.0217(10) 0.0125(9) -0.0116(9)

loop_
_atom_type_symbol
_atom_type_description
_atom_type_scat_dispersion_real
_atom_type_scat_dispersion_imag
_atom_type_scat_source
C C 0.0033 0.0016 'International Tables Vol C Tables 4.2.6.8 and 6.1.1.4'
H H 0.0000 0.0000 'International Tables Vol C Tables 4.2.6.8 and 6.1.1.4'
N N 0.0061 0.0033 'International Tables Vol C Tables 4.2.6.8 and 6.1.1.4'
O O 0.0106 0.0060 'International Tables Vol C Tables 4.2.6.8 and 6.1.1.4'
Cl Cl 0.1484 0.1585 'International Tables Vol C Tables 4.2.6.8 and 6.1.1.4'
Mn Mn 0.3368 0.7283 'International Tables Vol C Tables 4.2.6.8 and 6.1.1.4'

loop_
_geom_angle_atom_site_label_1
_geom_angle_atom_site_label_2
_geom_angle_atom_site_label_3
_geom_angle
_geom_angle_site_symmetry_1
_geom_angle_site_symmetry_3
_geom_angle_publ_flag
O21 Mn N4 95.75(6) . . ?
O21 Mn N1 86.45(6) . . ?
N4 Mn N1 139.81(6) . . ?
O21 Mn N2 109.57(6) . . ?
N4 Mn N2 138.62(7) . . ?
N1 Mn N2 75.76(6) . . ?
O21 Mn N3 89.91(6) . . ?
N4 Mn N3 77.33(7) . . ?
N1 Mn N3 142.86(7) . . ?
N2 Mn N3 70.76(7) . . ?
O21 Mn O11 160.33(5) . . ?
N4 Mn O11 82.70(6) . . ?
N1 Mn O11 82.37(6) . . ?
N2 Mn O11 83.31(6) . . ?
N3 Mn O11 108.72(6) . . ?
C5 N1 C1 118.36(18) . . ?
C5 N1 Mn 113.96(14) . . ?
C1 N1 Mn 127.65(13) . . ?
C6 N2 C18 112.58(17) . . ?
C6 N2 C7 110.66(19) . . ?
C18 N2 C7 110.97(18) . . ?
C6 N2 Mn 107.30(12) . . ?
C18 N2 Mn 106.72(13) . . ?
C7 N2 Mn 108.37(13) . . ?
C16 N3 C9 109.0(2) . . ?
C16 N3 C17 110.48(19) . . ?
C9 N3 C17 111.43(18) . . ?
C16 N3 Mn 107.91(14) . . ?
C9 N3 Mn 113.81(15) . . ?
C17 N3 Mn 104.05(13) . . ?
C15 N4 C11 118.6(2) . . ?
C15 N4 Mn 114.25(15) . . ?
C11 N4 Mn 125.21(14) . . ?
N1 C1 C21 119.96(18) . . ?
N1 C1 C2 120.96(18) . . ?
C21 C1 C2 119.06(19) . . ?
C3 C2 C24 123.0(2) . . ?
C3 C2 C1 118.2(2) . . ?
C24 C2 C1 118.8(2) . . ?
C4 C3 C2 119.8(2) . . ?
C4 C3 H3 126.3(18) . . ?
C2 C3 H3 113.8(18) . . ?
C3 C4 C5 119.5(2) . . ?
C3 C4 H4 122.9(14) . . ?
C5 C4 H4 117.6(14) . . ?
N1 C5 C4 123.2(2) . . ?
N1 C5 C6 117.99(19) . . ?
C4 C5 C6 118.74(19) . . ?
N2 C6 C5 112.34(17) . . ?
N2 C6 H6A 112.7(15) . . ?
C5 C6 H6A 105.3(17) . . ?
N2 C6 H6B 108.1(13) . . ?
C5 C6 H6B 106.2(13) . . ?
H6A C6 H6B 112(2) . . ?
N2 C7 C8 113.5(2) . . ?
N2 C7 H7A 109.6(16) . . ?
C8 C7 H7A 111.2(16) . . ?
N2 C7 H7B 109.4(17) . . ?
C8 C7 H7B 108.7(16) . . ?
H7A C7 H7B 104(2) . . ?
C9 C8 C7 115.5(2) . . ?
C9 C8 H8A 110.1(16) . . ?
C7 C8 H8A 110.6(16) . . ?
C9 C8 H8B 110.2(16) . . ?
C7 C8 H8B 108.1(17) . . ?
H8A C8 H8B 102(2) . . ?
N3 C9 C8 112.6(2) . . ?
N3 C9 H9A 107.7(13) . . ?
C8 C9 H9A 112.5(13) . . ?
N3 C9 H9B 111(2) . . ?
C8 C9 H9B 106.4(19) . . ?
H9A C9 H9B 106(2) . . ?
N4 C11 C25 119.93(19) . . ?
N4 C11 C12 121.3(2) . . ?
C25 C11 C12 118.7(2) . . ?
C13 C12 C11 118.6(3) . . ?
C13 C12 C28 123.8(3) . . ?
C11 C12 C28 117.6(3) . . ?
C14 C13 C12 119.5(2) . . ?
C14 C13 H13 119.8(18) . . ?
C12 C13 H13 120.7(18) . . ?
C13 C14 C15 120.4(3) . . ?
C13 C14 H14 128.1(19) . . ?
C15 C14 H14 111(2) . . ?
N4 C15 C14 121.5(3) . . ?
N4 C15 C16 117.4(2) . . ?
C14 C15 C16 121.0(3) . . ?
N3 C16 C15 114.03(19) . . ?
N3 C16 H16A 111.6(19) . . ?
C15 C16 H16A 106.4(19) . . ?
N3 C16 H16B 104.6(15) . . ?
C15 C16 H16B 107.9(16) . . ?
H16A C16 H16B 112(2) . . ?
N3 C17 C18 111.47(19) . . ?
N3 C17 H17A 109.2(15) . . ?
C18 C17 H17A 108.5(15) . . ?
N3 C17 H17B 104.5(19) . . ?
C18 C17 H17B 115.0(19) . . ?
H17A C17 H17B 108(2) . . ?
N2 C18 C17 111.02(18) . . ?
N2 C18 H18A 113.9(16) . . ?
C17 C18 H18A 103.1(16) . . ?
N2 C18 H18B 112.2(15) . . ?
C17 C18 H18B 109.2(14) . . ?
H18A C18 H18B 107(2) . . ?
C22 C21 C1 120.6(2) . . ?
C22 C21 H21 118.6(15) . . ?
C1 C21 H21 120.8(15) . . ?
C21 C22 C23 120.0(2) . . ?
C21 C22 H22 120.4(14) . . ?
C23 C22 H22 119.6(14) . . ?
C24 C23 C22 120.7(2) . . ?
C24 C23 H23 120.4(16) . . ?
C22 C23 H23 118.9(16) . . ?
C23 C24 C2 120.8(2) . . ?
C23 C24 H24 120.6(17) . . ?
C2 C24 H24 118.7(17) . . ?
C26 C25 C11 120.8(3) . . ?
C26 C25 H25 116.0(14) . . ?
C11 C25 H25 123.2(14) . . ?
C25 C26 C27 120.3(4) . . ?
C25 C26 H26 118(3) . . ?
C27 C26 H26 121(3) . . ?
C28 C27 C26 120.2(3) . . ?
C28 C27 H27 123(2) . . ?
C26 C27 H27 116(2) . . ?
C27 C28 C12 122.1(3) . . ?
C27 C28 H28 120(3) . . ?
C12 C28 H28 117(3) . . ?
O13' Cl1 O14 57.4(3) . . ?
O13' Cl1 O12' 117.6(5) . . ?
O14 Cl1 O12' 130.8(6) . . ?
O13' Cl1 O12 131.0(4) . . ?
O14 Cl1 O12 119.3(4) . . ?
O12' Cl1 O12 21.5(6) . . ?
O13' Cl1 O11 114.20(18) . . ?
O14 Cl1 O11 111.70(17) . . ?
O12' Cl1 O11 113.1(5) . . ?
O12 Cl1 O11 111.2(4) . . ?
O13' Cl1 O13 49.6(3) . . ?
O14 Cl1 O13 106.8(3) . . ?
O12' Cl1 O13 83.0(5) . . ?
O12 Cl1 O13 104.2(3) . . ?
O11 Cl1 O13 101.56(14) . . ?
O13' Cl1 O14' 104.4(3) . . ?
O14 Cl1 O14' 47.9(2) . . ?
O12' Cl1 O14' 102.9(5) . . ?
O12 Cl1 O14' 82.6(4) . . ?
O11 Cl1 O14' 102.21(15) . . ?
O13 Cl1 O14' 150.7(2) . . ?
Cl1 O11 Mn 143.20(9) . . ?
O12' O12 Cl1 77(2) . . ?
O12 O12' Cl1 82(2) . . ?
O13' O13 Cl1 56.3(2) . . ?
O13 O13' O14 135.8(4) . . ?
O13 O13' Cl1 74.1(3) . . ?
O14 O13' Cl1 62.0(2) . . ?
O14' O14 O13' 134.3(4) . . ?
O14' O14 Cl1 75.4(3) . . ?
O13' O14 Cl1 60.5(3) . . ?
O14 O14' Cl1 56.7(2) . . ?
O23 Cl2 O24 110.92(12) . . ?
O23 Cl2 O22 110.94(11) . . ?
O24 Cl2 O22 110.02(12) . . ?
O23 Cl2 O21 107.55(9) . . ?
O24 Cl2 O21 109.00(10) . . ?
O22 Cl2 O21 108.31(10) . . ?
Cl2 O21 Mn 133.24(9) . . ?

loop_
_geom_bond_atom_site_label_1
_geom_bond_atom_site_label_2
_geom_bond_distance
_geom_bond_site_symmetry_2
_geom_bond_publ_flag
Mn O21 2.2086(15) . ?
Mn N4 2.2262(18) . ?
Mn N1 2.2543(17) . ?
Mn N2 2.2628(17) . ?
Mn N3 2.2744(18) . ?
Mn O11 2.2821(14) . ?
N1 C5 1.323(3) . ?
N1 C1 1.387(2) . ?
N2 C6 1.463(3) . ?
N2 C18 1.492(3) . ?
N2 C7 1.494(3) . ?
N3 C16 1.471(3) . ?
N3 C9 1.490(3) . ?
N3 C17 1.491(3) . ?
N4 C15 1.319(3) . ?
N4 C11 1.381(3) . ?
C1 C21 1.401(3) . ?
C1 C2 1.421(3) . ?
C2 C3 1.406(3) . ?
C2 C24 1.415(3) . ?
C3 C4 1.357(3) . ?
C3 H3 0.95(3) . ?
C4 C5 1.408(3) . ?
C4 H4 0.97(2) . ?
C5 C6 1.515(3) . ?
C6 H6A 0.89(3) . ?
C6 H6B 1.00(2) . ?
C7 C8 1.505(4) . ?
C7 H7A 1.00(3) . ?
C7 H7B 0.94(3) . ?
C8 C9 1.501(5) . ?
C8 H8A 0.95(3) . ?
C8 H8B 1.00(3) . ?
C9 H9A 1.00(2) . ?
C9 H9B 0.88(3) . ?
C11 C25 1.388(4) . ?
C11 C12 1.419(3) . ?
C12 C13 1.382(5) . ?
C12 C28 1.426(5) . ?
C13 C14 1.350(5) . ?
C13 H13 1.01(3) . ?
C14 C15 1.428(4) . ?
C14 H14 0.82(3) . ?
C15 C16 1.495(4) . ?
C16 H16A 0.96(3) . ?
C16 H16B 0.96(3) . ?
C17 C18 1.541(4) . ?
C17 H17A 0.98(3) . ?
C17 H17B 0.90(3) . ?
C18 H18A 0.84(2) . ?
C18 H18B 0.94(2) . ?
C21 C22 1.375(3) . ?
C21 H21 0.93(2) . ?
C22 C23 1.408(4) . ?
C22 H22 0.95(2) . ?
C23 C24 1.350(4) . ?
C23 H23 0.96(3) . ?
C24 H24 0.93(3) . ?
C25 C26 1.381(3) . ?
C25 H25 0.97(2) . ?
C26 C27 1.386(6) . ?
C26 H26 0.90(4) . ?
C27 C28 1.322(6) . ?
C27 H27 1.02(4) . ?
C28 H28 0.77(4) . ?
Cl1 O13' 1.336(4) . ?
Cl1 O14 1.355(3) . ?
Cl1 O12' 1.363(12) . ?
Cl1 O12 1.384(8) . ?
Cl1 O11 1.4636(14) . ?
Cl1 O13 1.546(3) . ?
Cl1 O14' 1.568(3) . ?
O12 O12' 0.512(14) . ?
O13 O13' 1.224(6) . ?
O13' O14 1.294(6) . ?
O14 O14' 1.202(6) . ?
Cl2 O23 1.4166(16) . ?
Cl2 O24 1.4230(19) . ?
Cl2 O22 1.4254(17) . ?
Cl2 O21 1.4771(15) . ?

loop_
_geom_torsion_atom_site_label_1
_geom_torsion_atom_site_label_2
_geom_torsion_atom_site_label_3
_geom_torsion_atom_site_label_4
_geom_torsion
_geom_torsion_site_symmetry_1
_geom_torsion_site_symmetry_2
_geom_torsion_site_symmetry_3
_geom_torsion_site_symmetry_4
_geom_torsion_publ_flag
O21 Mn N1 C5 -125.08(14) . . . . ?
N4 Mn N1 C5 140.20(13) . . . . ?
N2 Mn N1 C5 -13.86(13) . . . . ?
N3 Mn N1 C5 -39.94(18) . . . . ?
O11 Mn N1 C5 71.14(14) . . . . ?
O21 Mn N1 C1 56.84(15) . . . . ?
N4 Mn N1 C1 -37.9(2) . . . . ?
N2 Mn N1 C1 168.06(16) . . . . ?
N3 Mn N1 C1 141.98(14) . . . . ?
O11 Mn N1 C1 -106.94(15) . . . . ?
O21 Mn N2 C6 108.79(13) . . . . ?
N4 Mn N2 C6 -126.83(13) . . . . ?
N1 Mn N2 C6 27.89(12) . . . . ?
N3 Mn N2 C6 -168.44(14) . . . . ?
O11 Mn N2 C6 -55.90(13) . . . . ?
O21 Mn N2 C18 -130.31(13) . . . . ?
N4 Mn N2 C18 -5.93(19) . . . . ?
N1 Mn N2 C18 148.79(14) . . . . ?
N3 Mn N2 C18 -47.54(14) . . . . ?
O11 Mn N2 C18 64.99(14) . . . . ?
O21 Mn N2 C7 -10.74(17) . . . . ?
N4 Mn N2 C7 113.64(16) . . . . ?
N1 Mn N2 C7 -91.65(16) . . . . ?
N3 Mn N2 C7 72.03(16) . . . . ?
O11 Mn N2 C7 -175.44(16) . . . . ?
O21 Mn N3 C16 -81.86(14) . . . . ?
N4 Mn N3 C16 14.05(14) . . . . ?
N1 Mn N3 C16 -165.85(14) . . . . ?
N2 Mn N3 C16 167.32(15) . . . . ?
O11 Mn N3 C16 91.71(14) . . . . ?
O21 Mn N3 C9 39.29(17) . . . . ?
N4 Mn N3 C9 135.20(17) . . . . ?
N1 Mn N3 C9 -44.7(2) . . . . ?
N2 Mn N3 C9 -71.53(17) . . . . ?
O11 Mn N3 C9 -147.14(16) . . . . ?
O21 Mn N3 C17 160.75(15) . . . . ?
N4 Mn N3 C17 -103.33(15) . . . . ?
N1 Mn N3 C17 76.76(17) . . . . ?
N2 Mn N3 C17 49.94(14) . . . . ?
O11 Mn N3 C17 -25.67(16) . . . . ?
O21 Mn N4 C15 92.10(15) . . . . ?
N1 Mn N4 C15 -176.59(13) . . . . ?
N2 Mn N4 C15 -36.49(19) . . . . ?
N3 Mn N4 C15 3.49(15) . . . . ?
O11 Mn N4 C15 -107.64(15) . . . . ?
O21 Mn N4 C11 -103.99(16) . . . . ?
N1 Mn N4 C11 -12.7(2) . . . . ?
N2 Mn N4 C11 127.42(16) . . . . ?
N3 Mn N4 C11 167.40(17) . . . . ?
O11 Mn N4 C11 56.27(16) . . . . ?
C5 N1 C1 C21 -179.22(18) . . . . ?
Mn N1 C1 C21 -1.2(3) . . . . ?
C5 N1 C1 C2 -0.9(3) . . . . ?
Mn N1 C1 C2 177.12(13) . . . . ?
N1 C1 C2 C3 2.9(3) . . . . ?
C21 C1 C2 C3 -178.72(19) . . . . ?
N1 C1 C2 C24 -176.44(18) . . . . ?
C21 C1 C2 C24 1.9(3) . . . . ?
C24 C2 C3 C4 176.8(2) . . . . ?
C1 C2 C3 C4 -2.5(3) . . . . ?
C2 C3 C4 C5 0.2(3) . . . . ?
C1 N1 C5 C4 -1.6(3) . . . . ?
Mn N1 C5 C4 -179.87(16) . . . . ?
C1 N1 C5 C6 174.82(18) . . . . ?
Mn N1 C5 C6 -3.4(2) . . . . ?
C3 C4 C5 N1 2.0(3) . . . . ?
C3 C4 C5 C6 -174.4(2) . . . . ?
C18 N2 C6 C5 -155.75(17) . . . . ?
C7 N2 C6 C5 79.4(2) . . . . ?
Mn N2 C6 C5 -38.63(19) . . . . ?
N1 C5 C6 N2 29.7(3) . . . . ?
C4 C5 C6 N2 -153.74(18) . . . . ?
C6 N2 C7 C8 162.93(19) . . . . ?
C18 N2 C7 C8 37.2(3) . . . . ?
Mn N2 C7 C8 -79.7(2) . . . . ?
N2 C7 C8 C9 54.8(3) . . . . ?
C16 N3 C9 C8 -168.0(2) . . . . ?
C17 N3 C9 C8 -45.8(3) . . . . ?
Mn N3 C9 C8 71.5(2) . . . . ?
C7 C8 C9 N3 -48.8(3) . . . . ?
C15 N4 C11 C25 -174.5(2) . . . . ?
Mn N4 C11 C25 22.2(3) . . . . ?
C15 N4 C11 C12 3.5(3) . . . . ?
Mn N4 C11 C12 -159.82(16) . . . . ?
N4 C11 C12 C13 -1.6(3) . . . . ?
C25 C11 C12 C13 176.4(2) . . . . ?
N4 C11 C12 C28 178.5(2) . . . . ?
C25 C11 C12 C28 -3.5(3) . . . . ?
C11 C12 C13 C14 -1.6(4) . . . . ?
C28 C12 C13 C14 178.3(2) . . . . ?
C12 C13 C14 C15 2.8(4) . . . . ?
C11 N4 C15 C14 -2.2(3) . . . . ?
Mn N4 C15 C14 162.85(18) . . . . ?
C11 N4 C15 C16 173.60(19) . . . . ?
Mn N4 C15 C16 -21.3(2) . . . . ?
C13 C14 C15 N4 -0.9(4) . . . . ?
C13 C14 C15 C16 -176.6(2) . . . . ?
C9 N3 C16 C15 -153.1(2) . . . . ?
C17 N3 C16 C15 84.1(2) . . . . ?
Mn N3 C16 C15 -29.0(2) . . . . ?
N4 C15 C16 N3 35.4(3) . . . . ?
C14 C15 C16 N3 -148.8(2) . . . . ?
C16 N3 C17 C18 -161.09(19) . . . . ?
C9 N3 C17 C18 77.5(2) . . . . ?
Mn N3 C17 C18 -45.5(2) . . . . ?
C6 N2 C18 C17 154.29(18) . . . . ?
C7 N2 C18 C17 -81.0(2) . . . . ?
Mn N2 C18 C17 36.8(2) . . . . ?
N3 C17 C18 N2 6.2(3) . . . . ?
N1 C1 C21 C22 175.00(19) . . . . ?
C2 C1 C21 C22 -3.4(3) . . . . ?
C1 C21 C22 C23 1.8(3) . . . . ?
C21 C22 C23 C24 1.3(3) . . . . ?
C22 C23 C24 C2 -2.7(3) . . . . ?
C3 C2 C24 C23 -178.2(2) . . . . ?
C1 C2 C24 C23 1.1(3) . . . . ?
N4 C11 C25 C26 177.3(2) . . . . ?
C12 C11 C25 C26 -0.7(3) . . . . ?
C11 C25 C26 C27 3.2(4) . . . . ?
C25 C26 C27 C28 -1.3(5) . . . . ?
C26 C27 C28 C12 -3.2(5) . . . . ?
C13 C12 C28 C27 -174.3(3) . . . . ?
C11 C12 C28 C27 5.6(4) . . . . ?
O13' Cl1 O11 Mn 150.5(3) . . . . ?
O14 Cl1 O11 Mn -146.6(3) . . . . ?
O12' Cl1 O11 Mn 12.5(5) . . . . ?
O12 Cl1 O11 Mn -10.6(4) . . . . ?
O13 Cl1 O11 Mn 99.8(2) . . . . ?
O14' Cl1 O11 Mn -97.3(2) . . . . ?
O21 Mn O11 Cl1 124.80(17) . . . . ?
N4 Mn O11 Cl1 38.14(14) . . . . ?
N1 Mn O11 Cl1 -179.28(15) . . . . ?
N2 Mn O11 Cl1 -102.82(15) . . . . ?
N3 Mn O11 Cl1 -35.78(16) . . . . ?
O13' Cl1 O12 O12' -58(3) . . . . ?
O14 Cl1 O12 O12' -128(2) . . . . ?
O11 Cl1 O12 O12' 99(2) . . . . ?
O13 Cl1 O12 O12' -9(3) . . . . ?
O14' Cl1 O12 O12' -160(3) . . . . ?
O13' Cl1 O12' O12 134(2) . . . . ?
O14 Cl1 O12' O12 65(3) . . . . ?
O11 Cl1 O12' O12 -90(2) . . . . ?
O13 Cl1 O12' O12 171(3) . . . . ?
O14' Cl1 O12' O12 20(3) . . . . ?
O14 Cl1 O13 O13' -5.1(3) . . . . ?
O12' Cl1 O13 O13' -135.8(6) . . . . ?
O12 Cl1 O13 O13' -132.3(5) . . . . ?
O11 Cl1 O13 O13' 112.0(3) . . . . ?
O14' Cl1 O13 O13' -31.8(5) . . . . ?
Cl1 O13 O13' O14 7.4(5) . . . . ?
O14 Cl1 O13' O13 174.2(4) . . . . ?
O12' Cl1 O13' O13 51.4(6) . . . . ?
O12 Cl1 O13' O13 71.8(6) . . . . ?
O11 Cl1 O13' O13 -84.6(3) . . . . ?
O14' Cl1 O13' O13 164.6(2) . . . . ?
O12' Cl1 O13' O14 -122.8(6) . . . . ?
O12 Cl1 O13' O14 -102.4(6) . . . . ?
O11 Cl1 O13' O14 101.2(2) . . . . ?
O13 Cl1 O13' O14 -174.2(4) . . . . ?
O14' Cl1 O13' O14 -9.6(3) . . . . ?
O13 O13' O14 O14' 9.1(9) . . . . ?
Cl1 O13' O14 O14' 17.1(5) . . . . ?
O13 O13' O14 Cl1 -8.0(5) . . . . ?
O13' Cl1 O14 O14' -167.4(4) . . . . ?
O12' Cl1 O14 O14' -67.4(7) . . . . ?
O12 Cl1 O14 O14' -45.1(5) . . . . ?
O11 Cl1 O14 O14' 87.0(2) . . . . ?
O13 Cl1 O14 O14' -162.8(3) . . . . ?
O12' Cl1 O14 O13' 100.0(7) . . . . ?
O12 Cl1 O14 O13' 122.3(4) . . . . ?
O11 Cl1 O14 O13' -105.6(3) . . . . ?
O13 Cl1 O14 O13' 4.6(3) . . . . ?
O14' Cl1 O14 O13' 167.4(4) . . . . ?
O13' O14 O14' Cl1 -15.4(4) . . . . ?
O13' Cl1 O14' O14 10.9(3) . . . . ?
O12' Cl1 O14' O14 134.2(6) . . . . ?
O12 Cl1 O14' O14 141.5(5) . . . . ?
O11 Cl1 O14' O14 -108.3(2) . . . . ?
O13 Cl1 O14' O14 35.4(5) . . . . ?
O23 Cl2 O21 Mn 165.80(12) . . . . ?
O24 Cl2 O21 Mn -73.87(15) . . . . ?
O22 Cl2 O21 Mn 45.82(16) . . . . ?
N4 Mn O21 Cl2 8.51(13) . . . . ?
N1 Mn O21 Cl2 -131.22(13) . . . . ?
N2 Mn O21 Cl2 155.26(12) . . . . ?
N3 Mn O21 Cl2 85.76(13) . . . . ?
O11 Mn O21 Cl2 -75.9(2) . . . . ?
